data_1553631
loop_
_publ_author_name
'Cheung, Kwan Yin'
'Yang, Shuaijun'
'Miao, Qian'

_publ_section_title
;
 From tetrabenzoheptafulvalene to sp2 carbon nano-rings
;
_journal_issue 5
_journal_name_full 'Organic Chemistry Frontiers'
_journal_page_first 699
_journal_paper_doi 10.1039/C6QO00828C
_journal_volume 4
_journal_year 2017
_chemical_formula_sum 'C51 H30 Cl2'
_chemical_formula_weight 713.65
_space_group_crystal_system monoclinic
_space_group_IT_number 14
_space_group_name_Hall '-P 2yn'
_space_group_name_H-M_alt 'P 1 21/n 1'
_atom_sites_solution_hydrogens geom
_audit_creation_method SHELXL-2014/6
_audit_update_record
;
2016-12-19 deposited with the CCDC.
2017-01-13 downloaded from the CCDC.
;
_cell_angle_alpha 90
_cell_angle_beta 111.7594(9)
_cell_angle_gamma 90
_cell_formula_units_Z 4
_cell_length_a 12.2233(2)
_cell_length_b 20.4397(3)
_cell_length_c 15.6120(2)
_cell_measurement_reflns_used 181
_cell_measurement_temperature 296(2)
_cell_measurement_theta_max 15
_cell_measurement_theta_min 15
_cell_volume 3622.59(9)
_computing_cell_refinement 'BRUKER KAPPA APEXII DUO DIFFRACTOMETER'
_computing_data_collection 'BRUKER KAPPA APEXII DUO DIFFRACTOMETER'
_computing_data_reduction 'BRUKER KAPPA APEXII DUO DIFFRACTOMETER'
_computing_molecular_graphics 'BRUKER SHELXTL'
_computing_publication_material 'BRUKER SHELXTL'
_computing_structure_refinement 'SHELXL-2014/6 (Sheldrick, 2014)'
_diffrn_ambient_temperature 296(2)
_diffrn_measured_fraction_theta_full 1.000
_diffrn_measured_fraction_theta_max 1.000
_diffrn_measurement_device_type 'BRUKER KAPPA APEXII DUO DIFFRACTOMETER'
_diffrn_measurement_method 'PHI & OMEGA SCAN'
_diffrn_radiation_type MoK\a
_diffrn_radiation_wavelength 0.71073
_diffrn_reflns_av_R_equivalents 0.0507
_diffrn_reflns_av_unetI/netI 0.0263
_diffrn_reflns_Laue_measured_fraction_full 1.000
_diffrn_reflns_Laue_measured_fraction_max 1.000
_diffrn_reflns_limit_h_max 14
_diffrn_reflns_limit_h_min -14
_diffrn_reflns_limit_k_max 24
_diffrn_reflns_limit_k_min -24
_diffrn_reflns_limit_l_max 18
_diffrn_reflns_limit_l_min -18
_diffrn_reflns_number 56352
_diffrn_reflns_point_group_measured_fraction_full 1.000
_diffrn_reflns_point_group_measured_fraction_max 1.000
_diffrn_reflns_theta_full 25.242
_diffrn_reflns_theta_max 25.250
_diffrn_reflns_theta_min 1.722
_exptl_absorpt_coefficient_mu 0.217
_exptl_absorpt_correction_T_max 0.7456
_exptl_absorpt_correction_T_min 0.7052
_exptl_absorpt_correction_type multi-scan
_exptl_crystal_colour colourless
_exptl_crystal_density_diffrn 1.309
_exptl_crystal_description block
_exptl_crystal_F_000 1480
_exptl_crystal_size_max 0.400
_exptl_crystal_size_mid 0.300
_exptl_crystal_size_min 0.200
_refine_diff_density_max 0.644
_refine_diff_density_min -0.571
_refine_diff_density_rms 0.046
_refine_ls_extinction_method none
_refine_ls_goodness_of_fit_ref 1.007
_refine_ls_hydrogen_treatment constr
_refine_ls_matrix_type full
_refine_ls_number_parameters 478
_refine_ls_number_reflns 6561
_refine_ls_number_restraints 0
_refine_ls_restrained_S_all 1.007
_refine_ls_R_factor_all 0.0755
_refine_ls_R_factor_gt 0.0569
_refine_ls_shift/su_max 0.001
_refine_ls_shift/su_mean 0.000
_refine_ls_structure_factor_coef Fsqd
_refine_ls_weighting_details 'w=1/[\s^2^(Fo^2^)+(0.0785P)^2^+2.9450P] where P=(Fo^2^+2Fc^2^)/3'
_refine_ls_weighting_scheme calc
_refine_ls_wR_factor_gt 0.1481
_refine_ls_wR_factor_ref 0.1650
_reflns_Friedel_coverage 0.000
_reflns_number_gt 5069
_reflns_number_total 6561
_reflns_threshold_expression 'I > 2\s(I)'
_cod_data_source_file c6qo00828c2.cif
_cod_data_source_block nanoring-containing-heptagon-octagon
_cod_original_sg_symbol_H-M 'P 21/n'
_cod_database_code 1553631
_shelx_space_group_comment
;
The symmetry employed for this shelxl refinement is uniquely defined
by the following loop, which should always be used as a source of
symmetry information in preference to the above space-group names.
They are only intended as comments.
;
_shelx_estimated_absorpt_t_min 0.918
_shelx_estimated_absorpt_t_max 0.958
_shelxl_version_number 2014/6

loop_
_space_group_symop_operation_xyz
'x, y, z'
'-x+1/2, y+1/2, -z+1/2'
'-x, -y, -z'
'x-1/2, -y-1/2, z-1/2'

loop_
_atom_site_label
_atom_site_type_symbol
_atom_site_fract_x
_atom_site_fract_y
_atom_site_fract_z
_atom_site_U_iso_or_equiv
_atom_site_adp_type
_atom_site_occupancy
_atom_site_site_symmetry_order
_atom_site_calc_flag
_atom_site_refinement_flags_posn
_atom_site_refinement_flags_adp
C1 C 0.9311(2) 0.18010(11) 0.82029(15) 0.0361(5) Uani 1 1 d . .
C2 C 0.9849(2) 0.16659(13) 0.91421(16) 0.0471(6) Uani 1 1 d . .
H2A H 0.9409 0.1685 0.9516 0.057 Uiso 1 1 calc R U
C3 C 1.1023(2) 0.15054(14) 0.95199(17) 0.0556(7) Uani 1 1 d . .
H3A H 1.1371 0.1418 1.0148 0.067 Uiso 1 1 calc R U
C4 C 1.1692(2) 0.14723(14) 0.89766(18) 0.0518(7) Uani 1 1 d . .
H4A H 1.2490 0.1372 0.9239 0.062 Uiso 1 1 calc R U
C5 C 1.1169(2) 0.15889(12) 0.80426(17) 0.0429(6) Uani 1 1 d . .
H5A H 1.1615 0.1558 0.7674 0.051 Uiso 1 1 calc R U
C6 C 0.99801(19) 0.17520(11) 0.76436(15) 0.0356(5) Uani 1 1 d . .
C7 C 0.94346(18) 0.19380(11) 0.66482(15) 0.0346(5) Uani 1 1 d . .
C8 C 0.92323(19) 0.26612(11) 0.65530(15) 0.0351(5) Uani 1 1 d . .
C9 C 0.9853(2) 0.30665(13) 0.61774(16) 0.0446(6) Uani 1 1 d . .
H9A H 1.0368 0.2882 0.5932 0.053 Uiso 1 1 calc R U
C10 C 0.9717(2) 0.37383(14) 0.61632(19) 0.0538(7) Uani 1 1 d . .
H10A H 1.0128 0.4001 0.5899 0.065 Uiso 1 1 calc R U
C11 C 0.8977(2) 0.40197(13) 0.6537(2) 0.0539(7) Uani 1 1 d . .
H11A H 0.8901 0.4472 0.6541 0.065 Uiso 1 1 calc R U
C12 C 0.8348(2) 0.36277(12) 0.69069(18) 0.0457(6) Uani 1 1 d . .
H12A H 0.7843 0.3820 0.7155 0.055 Uiso 1 1 calc R U
C13 C 0.84529(19) 0.29482(11) 0.69170(15) 0.0368(5) Uani 1 1 d . .
C14 C 0.76589(19) 0.25313(11) 0.72096(15) 0.0351(5) Uani 1 1 d . .
C15 C 0.6454(2) 0.26575(11) 0.68146(16) 0.0376(5) Uani 1 1 d . .
H15A H 0.6203 0.3042 0.6481 0.045 Uiso 1 1 calc R U
C16 C 0.5617(2) 0.22328(11) 0.68989(15) 0.0365(5) Uani 1 1 d . .
C17 C 0.5996(2) 0.16925(12) 0.74879(15) 0.0376(5) Uani 1 1 d . .
C18 C 0.7202(2) 0.15946(12) 0.79489(15) 0.0380(5) Uani 1 1 d . .
H18A H 0.7454 0.1257 0.8377 0.046 Uiso 1 1 calc R U
C19 C 0.80426(19) 0.19833(11) 0.77915(14) 0.0349(5) Uani 1 1 d . .
C20 C 0.91309(19) 0.15105(11) 0.59489(15) 0.0347(5) Uani 1 1 d . .
C21 C 0.9238(2) 0.07816(12) 0.60379(15) 0.0370(5) Uani 1 1 d . .
C22 C 1.0310(2) 0.04577(14) 0.62362(17) 0.0475(6) Uani 1 1 d . .
H22A H 1.1000 0.0699 0.6379 0.057 Uiso 1 1 calc R U
C23 C 1.0355(3) -0.02178(15) 0.6223(2) 0.0591(8) Uani 1 1 d . .
H23A H 1.1073 -0.0428 0.6351 0.071 Uiso 1 1 calc R U
C24 C 0.9341(3) -0.05800(14) 0.6020(2) 0.0594(8) Uani 1 1 d . .
H24A H 0.9375 -0.1035 0.6021 0.071 Uiso 1 1 calc R U
C25 C 0.8274(2) -0.02672(13) 0.58153(19) 0.0493(6) Uani 1 1 d . .
H25A H 0.7592 -0.0515 0.5677 0.059 Uiso 1 1 calc R U
C26 C 0.8200(2) 0.04106(11) 0.58119(15) 0.0371(5) Uani 1 1 d . .
C27 C 0.70413(19) 0.07335(11) 0.56013(15) 0.0346(5) Uani 1 1 d . .
C28 C 0.6328(2) 0.05246(11) 0.60680(16) 0.0374(5) Uani 1 1 d . .
H28A H 0.6540 0.0150 0.6431 0.045 Uiso 1 1 calc R U
C29 C 0.53116(19) 0.08569(11) 0.60090(15) 0.0364(5) Uani 1 1 d . .
C30 C 0.47913(19) 0.07394(11) 0.67242(16) 0.0374(5) Uani 1 1 d . .
C31 C 0.4038(2) 0.02236(13) 0.66974(18) 0.0470(6) Uani 1 1 d . .
H31A H 0.3801 -0.0062 0.6199 0.056 Uiso 1 1 calc R U
C32 C 0.3641(2) 0.01351(14) 0.7413(2) 0.0527(7) Uani 1 1 d . .
H32A H 0.3135 -0.0209 0.7391 0.063 Uiso 1 1 calc R U
C33 C 0.3991(2) 0.05523(15) 0.8152(2) 0.0559(7) Uani 1 1 d . .
H33A H 0.3717 0.0490 0.8628 0.067 Uiso 1 1 calc R U
C34 C 0.4747(2) 0.10646(13) 0.81962(19) 0.0497(6) Uani 1 1 d . .
H34A H 0.4985 0.1343 0.8703 0.060 Uiso 1 1 calc R U
C35 C 0.5152(2) 0.11643(12) 0.74840(16) 0.0394(5) Uani 1 1 d . .
C36 C 0.49405(19) 0.13863(11) 0.53990(15) 0.0353(5) Uani 1 1 d . .
C37 C 0.55820(19) 0.15503(11) 0.48557(15) 0.0356(5) Uani 1 1 d . .
H37A H 0.5285 0.1867 0.4400 0.043 Uiso 1 1 calc R U
C38 C 0.66550(19) 0.12545(11) 0.49738(14) 0.0342(5) Uani 1 1 d . .
C39 C 0.73750(19) 0.15329(11) 0.44750(15) 0.0340(5) Uani 1 1 d . .
C40 C 0.6873(2) 0.16658(13) 0.35334(16) 0.0423(6) Uani 1 1 d . .
H40A H 0.6086 0.1564 0.3208 0.051 Uiso 1 1 calc R U
C41 C 0.7532(2) 0.19470(14) 0.30792(16) 0.0464(6) Uani 1 1 d . .
H41A H 0.7188 0.2029 0.2449 0.056 Uiso 1 1 calc R U
C42 C 0.8694(2) 0.21072(14) 0.35543(17) 0.0469(6) Uani 1 1 d . .
H42A H 0.9132 0.2303 0.3248 0.056 Uiso 1 1 calc R U
C43 C 0.9205(2) 0.19774(12) 0.44849(16) 0.0409(6) Uani 1 1 d . .
H43A H 0.9995 0.2079 0.4802 0.049 Uiso 1 1 calc R U
C44 C 0.85570(19) 0.16967(11) 0.49556(15) 0.0343(5) Uani 1 1 d . .
C45 C 0.43813(19) 0.22926(12) 0.62040(16) 0.0374(5) Uani 1 1 d . .
C46 C 0.40440(19) 0.18651(11) 0.54458(16) 0.0360(5) Uani 1 1 d . .
C47 C 0.2971(2) 0.19596(13) 0.47254(17) 0.0429(6) Uani 1 1 d . .
H47A H 0.2747 0.1682 0.4218 0.052 Uiso 1 1 calc R U
C48 C 0.2233(2) 0.24627(14) 0.4756(2) 0.0502(7) Uani 1 1 d . .
H48A H 0.1510 0.2518 0.4276 0.060 Uiso 1 1 calc R U
C49 C 0.2565(2) 0.28816(14) 0.5494(2) 0.0522(7) Uani 1 1 d . .
H49A H 0.2065 0.3221 0.5510 0.063 Uiso 1 1 calc R U
C50 C 0.3639(2) 0.28049(13) 0.62182(18) 0.0455(6) Uani 1 1 d . .
H50A H 0.3862 0.3095 0.6712 0.055 Uiso 1 1 calc R U
C51 C 0.4741(8) 0.4957(3) 0.6496(5) 0.183(3) Uani 1 1 d . .
H51A H 0.4760 0.5418 0.6356 0.220 Uiso 1 1 calc R U
H51B H 0.4856 0.4923 0.7143 0.220 Uiso 1 1 calc R U
Cl1 Cl 0.3279(4) 0.46427(11) 0.5817(3) 0.310(2) Uani 1 1 d . .
Cl2 Cl 0.5767(4) 0.4628(2) 0.6357(2) 0.375(3) Uani 1 1 d . .

loop_
_atom_site_aniso_label
_atom_site_aniso_U_11
_atom_site_aniso_U_22
_atom_site_aniso_U_33
_atom_site_aniso_U_23
_atom_site_aniso_U_13
_atom_site_aniso_U_12
C1 0.0378(12) 0.0351(12) 0.0293(11) -0.0032(9) 0.0055(9) -0.0021(10)
C2 0.0535(15) 0.0519(15) 0.0307(12) -0.0012(11) 0.0095(11) 0.0084(12)
C3 0.0591(17) 0.0653(18) 0.0283(12) -0.0016(12) -0.0003(12) 0.0147(14)
C4 0.0404(14) 0.0610(17) 0.0402(14) -0.0042(12) -0.0012(11) 0.0111(12)
C5 0.0367(12) 0.0478(14) 0.0381(13) -0.0023(11) 0.0069(10) 0.0017(11)
C6 0.0355(12) 0.0348(12) 0.0293(11) -0.0036(9) 0.0038(9) -0.0024(9)
C7 0.0278(11) 0.0406(13) 0.0323(11) -0.0003(10) 0.0075(9) -0.0020(9)
C8 0.0303(11) 0.0389(12) 0.0279(11) -0.0019(9) 0.0012(9) -0.0063(9)
C9 0.0399(13) 0.0522(15) 0.0360(13) -0.0011(11) 0.0075(10) -0.0102(11)
C10 0.0517(16) 0.0514(16) 0.0519(16) 0.0050(13) 0.0118(13) -0.0172(13)
C11 0.0495(15) 0.0387(14) 0.0619(17) 0.0033(13) 0.0072(13) -0.0091(12)
C12 0.0400(13) 0.0375(13) 0.0519(15) -0.0024(11) 0.0082(11) -0.0037(11)
C13 0.0332(11) 0.0358(12) 0.0331(11) -0.0014(10) 0.0026(9) -0.0052(10)
C14 0.0357(12) 0.0347(12) 0.0314(11) -0.0053(9) 0.0084(9) -0.0021(9)
C15 0.0399(12) 0.0325(12) 0.0388(12) 0.0014(10) 0.0127(10) 0.0014(10)
C16 0.0368(12) 0.0390(13) 0.0345(11) -0.0027(10) 0.0141(10) 0.0010(10)
C17 0.0428(13) 0.0395(13) 0.0332(11) -0.0034(10) 0.0171(10) -0.0022(10)
C18 0.0434(13) 0.0392(13) 0.0290(11) 0.0010(9) 0.0107(10) 0.0009(10)
C19 0.0365(12) 0.0380(12) 0.0269(11) -0.0034(9) 0.0079(9) -0.0007(10)
C20 0.0298(11) 0.0417(13) 0.0306(11) 0.0005(10) 0.0091(9) 0.0029(9)
C21 0.0387(12) 0.0415(13) 0.0277(11) -0.0033(10) 0.0087(9) 0.0066(10)
C22 0.0377(13) 0.0563(16) 0.0425(14) -0.0064(12) 0.0077(11) 0.0078(12)
C23 0.0502(16) 0.0577(18) 0.0616(18) -0.0049(14) 0.0115(14) 0.0234(14)
C24 0.0608(18) 0.0398(15) 0.0714(19) -0.0058(13) 0.0173(15) 0.0149(13)
C25 0.0505(15) 0.0386(14) 0.0571(16) -0.0045(12) 0.0179(13) 0.0063(12)
C26 0.0393(12) 0.0371(13) 0.0331(12) -0.0030(10) 0.0113(10) 0.0070(10)
C27 0.0364(12) 0.0330(12) 0.0325(11) -0.0049(9) 0.0105(9) 0.0027(9)
C28 0.0425(13) 0.0303(12) 0.0374(12) 0.0000(10) 0.0125(10) 0.0005(10)
C29 0.0353(12) 0.0377(12) 0.0349(12) -0.0022(10) 0.0116(10) -0.0034(10)
C30 0.0327(12) 0.0391(13) 0.0392(12) 0.0054(10) 0.0118(10) 0.0020(10)
C31 0.0421(14) 0.0438(14) 0.0508(15) 0.0050(12) 0.0122(12) -0.0053(11)
C32 0.0418(14) 0.0522(16) 0.0659(18) 0.0124(14) 0.0220(13) -0.0072(12)
C33 0.0560(16) 0.0621(18) 0.0629(18) 0.0139(15) 0.0375(15) 0.0030(14)
C34 0.0589(16) 0.0497(15) 0.0489(15) 0.0023(12) 0.0297(13) 0.0008(13)
C35 0.0386(12) 0.0411(13) 0.0404(13) 0.0047(10) 0.0169(10) 0.0011(10)
C36 0.0309(11) 0.0387(12) 0.0328(11) -0.0021(10) 0.0079(9) 0.0002(9)
C37 0.0353(12) 0.0393(13) 0.0279(11) 0.0014(9) 0.0069(9) 0.0023(10)
C38 0.0333(11) 0.0381(12) 0.0283(11) -0.0049(9) 0.0080(9) 0.0004(9)
C39 0.0341(11) 0.0371(12) 0.0298(11) -0.0026(9) 0.0107(9) 0.0044(9)
C40 0.0371(12) 0.0553(15) 0.0312(12) 0.0010(11) 0.0087(10) 0.0042(11)
C41 0.0449(14) 0.0647(17) 0.0282(11) 0.0058(11) 0.0120(10) 0.0053(12)
C42 0.0480(14) 0.0584(16) 0.0381(13) 0.0029(12) 0.0204(11) -0.0016(12)
C43 0.0368(12) 0.0489(14) 0.0355(12) -0.0045(11) 0.0117(10) -0.0018(11)
C44 0.0360(12) 0.0361(12) 0.0296(11) -0.0036(9) 0.0108(9) 0.0035(9)
C45 0.0331(12) 0.0409(13) 0.0418(13) 0.0062(10) 0.0182(10) 0.0021(10)
C46 0.0305(11) 0.0391(13) 0.0394(12) 0.0067(10) 0.0143(10) -0.0004(9)
C47 0.0339(12) 0.0479(14) 0.0443(14) 0.0097(11) 0.0114(11) -0.0034(11)
C48 0.0294(12) 0.0632(17) 0.0573(16) 0.0225(14) 0.0155(11) 0.0043(12)
C49 0.0409(14) 0.0542(16) 0.0704(18) 0.0176(14) 0.0309(14) 0.0153(12)
C50 0.0446(14) 0.0473(15) 0.0520(15) 0.0052(12) 0.0266(12) 0.0061(11)
C51 0.333(11) 0.091(4) 0.158(6) -0.001(4) 0.128(7) 0.019(6)
Cl1 0.388(5) 0.1094(15) 0.491(6) -0.062(2) 0.229(5) -0.057(2)
Cl2 0.424(5) 0.405(5) 0.248(3) -0.056(3) 0.067(3) 0.302(5)

loop_
_atom_type_symbol
_atom_type_description
_atom_type_scat_dispersion_real
_atom_type_scat_dispersion_imag
_atom_type_scat_source
C C 0.0033 0.0016 'International Tables Vol C Tables 4.2.6.8 and 6.1.1.4'
H H 0.0000 0.0000 'International Tables Vol C Tables 4.2.6.8 and 6.1.1.4'
Cl Cl 0.1484 0.1585 'International Tables Vol C Tables 4.2.6.8 and 6.1.1.4'

loop_
_geom_angle_atom_site_label_1
_geom_angle_atom_site_label_2
_geom_angle_atom_site_label_3
_geom_angle
C2 C1 C6 118.9(2)
C2 C1 C19 120.9(2)
C6 C1 C19 120.21(19)
C3 C2 C1 120.6(2)
C2 C3 C4 120.7(2)
C5 C4 C3 119.6(2)
C4 C5 C6 120.8(2)
C5 C6 C1 119.4(2)
C5 C6 C7 121.0(2)
C1 C6 C7 119.35(19)
C20 C7 C6 124.3(2)
C20 C7 C8 125.3(2)
C6 C7 C8 110.36(18)
C9 C8 C13 118.6(2)
C9 C8 C7 122.3(2)
C13 C8 C7 118.9(2)
C10 C9 C8 121.1(3)
C11 C10 C9 120.3(3)
C10 C11 C12 119.5(3)
C11 C12 C13 121.4(3)
C12 C13 C8 119.0(2)
C12 C13 C14 120.5(2)
C8 C13 C14 120.2(2)
C15 C14 C19 118.5(2)
C15 C14 C13 117.5(2)
C19 C14 C13 123.7(2)
C16 C15 C14 122.6(2)
C15 C16 C17 118.7(2)
C15 C16 C45 117.4(2)
C17 C16 C45 122.5(2)
C18 C17 C16 118.8(2)
C18 C17 C35 119.7(2)
C16 C17 C35 120.5(2)
C19 C18 C17 122.4(2)
C18 C19 C14 118.5(2)
C18 C19 C1 120.0(2)
C14 C19 C1 121.5(2)
C7 C20 C44 124.1(2)
C7 C20 C21 125.8(2)
C44 C20 C21 109.92(19)
C22 C21 C26 119.0(2)
C22 C21 C20 122.4(2)
C26 C21 C20 118.22(19)
C23 C22 C21 120.6(3)
C24 C23 C22 120.2(2)
C23 C24 C25 119.8(3)
C24 C25 C26 121.2(3)
C25 C26 C21 119.0(2)
C25 C26 C27 120.0(2)
C21 C26 C27 120.9(2)
C28 C27 C38 118.9(2)
C28 C27 C26 118.6(2)
C38 C27 C26 122.5(2)
C29 C28 C27 122.2(2)
C28 C29 C36 118.6(2)
C28 C29 C30 119.3(2)
C36 C29 C30 120.8(2)
C31 C30 C35 119.5(2)
C31 C30 C29 124.0(2)
C35 C30 C29 116.4(2)
C32 C31 C30 120.1(3)
C33 C32 C31 120.4(2)
C32 C33 C34 120.5(2)
C33 C34 C35 120.1(3)
C34 C35 C30 119.5(2)
C34 C35 C17 123.6(2)
C30 C35 C17 116.8(2)
C37 C36 C29 119.1(2)
C37 C36 C46 117.5(2)
C29 C36 C46 122.1(2)
C36 C37 C38 122.0(2)
C37 C38 C27 118.5(2)
C37 C38 C39 118.4(2)
C27 C38 C39 122.9(2)
C40 C39 C44 118.8(2)
C40 C39 C38 120.8(2)
C44 C39 C38 120.29(19)
C41 C40 C39 120.7(2)
C42 C41 C40 120.3(2)
C41 C42 C43 119.8(2)
C42 C43 C44 120.8(2)
C43 C44 C39 119.6(2)
C43 C44 C20 120.9(2)
C39 C44 C20 119.3(2)
C50 C45 C46 119.5(2)
C50 C45 C16 122.5(2)
C46 C45 C16 117.4(2)
C47 C46 C45 119.3(2)
C47 C46 C36 122.8(2)
C45 C46 C36 117.27(19)
C48 C47 C46 120.6(3)
C49 C48 C47 120.1(2)
C48 C49 C50 120.6(2)
C49 C50 C45 119.9(3)
Cl2 C51 Cl1 116.6(4)

loop_
_geom_bond_atom_site_label_1
_geom_bond_atom_site_label_2
_geom_bond_distance
C1 C2 1.394(3)
C1 C6 1.404(3)
C1 C19 1.489(3)
C2 C3 1.373(4)
C3 C4 1.381(4)
C4 C5 1.379(3)
C5 C6 1.393(3)
C6 C7 1.495(3)
C7 C20 1.339(3)
C7 C8 1.497(3)
C8 C9 1.391(3)
C8 C13 1.406(3)
C9 C10 1.382(4)
C10 C11 1.371(4)
C11 C12 1.377(4)
C12 C13 1.394(3)
C13 C14 1.485(3)
C14 C15 1.393(3)
C14 C19 1.408(3)
C15 C16 1.385(3)
C16 C17 1.401(3)
C16 C45 1.503(3)
C17 C18 1.394(3)
C17 C35 1.492(3)
C18 C19 1.391(3)
C20 C44 1.495(3)
C20 C21 1.498(3)
C21 C22 1.396(3)
C21 C26 1.407(3)
C22 C23 1.382(4)
C23 C24 1.376(4)
C24 C25 1.379(4)
C25 C26 1.388(3)
C26 C27 1.484(3)
C27 C28 1.394(3)
C27 C38 1.405(3)
C28 C29 1.389(3)
C29 C36 1.401(3)
C29 C30 1.495(3)
C30 C31 1.390(3)
C30 C35 1.403(3)
C31 C32 1.384(4)
C32 C33 1.370(4)
C33 C34 1.381(4)
C34 C35 1.390(3)
C36 C37 1.393(3)
C36 C46 1.491(3)
C37 C38 1.393(3)
C38 C39 1.488(3)
C39 C40 1.394(3)
C39 C44 1.400(3)
C40 C41 1.380(3)
C41 C42 1.376(4)
C42 C43 1.378(3)
C43 C44 1.389(3)
C45 C50 1.391(3)
C45 C46 1.404(3)
C46 C47 1.389(3)
C47 C48 1.380(4)
C48 C49 1.371(4)
C49 C50 1.388(4)
C51 Cl2 1.508(8)
C51 Cl1 1.823(9)
